data_7251497
loop_
_publ_author_name
'Das, Prantika'
'Bhandary, Subhrajyoti'
'Mathew, Dona'
'Dutta, Arnab'
'Dhabhai, Kanu Priya'
'Seth, Saikat Kumar'
'Chopra, Deepak'

_publ_section_title
;
 Investigation of noncovalent interactions in organofluorine compounds
 with C--F bonds in different electronic environments
;
_journal_issue 9
_journal_name_full CrystEngComm
_journal_page_first 1494
_journal_page_last 1507
_journal_paper_doi 10.1039/D5CE00838G
_journal_volume 28
_journal_year 2026
_chemical_formula_moiety '2(C10 H11 F2 N O)'
_chemical_formula_sum 'C20 H22 F4 N2 O2'
_chemical_formula_weight 398.39
_space_group_crystal_system monoclinic
_space_group_IT_number 14
_space_group_name_Hall '-P 2yn'
_space_group_name_H-M_alt 'P 1 21/n 1'
_atom_sites_solution_hydrogens geom
_atom_sites_solution_primary direct
_audit_creation_date 2025-08-24
_audit_creation_method
;
Olex2 1.5
(compiled 2024.02.16 svn.r378c4104 for OlexSys, GUI svn.r6928)
;
_audit_update_record
;
2025-08-28 deposited with the CCDC.	2025-12-16 downloaded from the CCDC.
;
_cell_angle_alpha 90
_cell_angle_beta 102.991(4)
_cell_angle_gamma 90
_cell_formula_units_Z 4
_cell_length_a 9.5100(11)
_cell_length_b 11.0959(13)
_cell_length_c 19.198(2)
_cell_measurement_reflns_used 6961
_cell_measurement_temperature 102(2)
_cell_measurement_theta_max 29.86
_cell_measurement_theta_min 2.85
_cell_volume 1974.0(4)
_computing_molecular_graphics 'Olex2 1.5 (Dolomanov et al., 2009)'
_computing_publication_material 'Olex2 1.5 (Dolomanov et al., 2009)'
_computing_structure_refinement 'SHELXL 2018/3 (Sheldrick, 2015)'
_diffrn_ambient_temperature 102.40
_diffrn_detector 'Bruker APEX2 area detector'
_diffrn_detector_area_resol_mean 7.9
_diffrn_detector_type 'CCD area detector'
_diffrn_measured_fraction_theta_full 0.997
_diffrn_measured_fraction_theta_max 0.997
_diffrn_measurement_device 'three-circle diffractometer'
_diffrn_measurement_device_type 'Bruker SMART APEX2 area detector'
_diffrn_measurement_method '\w and \f scans'
_diffrn_radiation_monochromator 'mirror optics'
_diffrn_radiation_probe x-ray
_diffrn_radiation_type MoK\a
_diffrn_radiation_wavelength 0.71073
_diffrn_reflns_av_R_equivalents 0.0566
_diffrn_reflns_av_unetI/netI 0.0584
_diffrn_reflns_Laue_measured_fraction_full 0.997
_diffrn_reflns_Laue_measured_fraction_max 0.997
_diffrn_reflns_limit_h_max 11
_diffrn_reflns_limit_h_min -13
_diffrn_reflns_limit_k_max 15
_diffrn_reflns_limit_k_min -15
_diffrn_reflns_limit_l_max 23
_diffrn_reflns_limit_l_min -26
_diffrn_reflns_number 22866
_diffrn_reflns_point_group_measured_fraction_full 0.997
_diffrn_reflns_point_group_measured_fraction_max 0.997
_diffrn_reflns_theta_full 25.242
_diffrn_reflns_theta_max 29.130
_diffrn_reflns_theta_min 2.177
_diffrn_source 'microfocus sealed X-ray tube'
_diffrn_source_type 'Incoatec I\ms'
_exptl_absorpt_coefficient_mu 0.112
_exptl_absorpt_correction_T_max 0.7460
_exptl_absorpt_correction_T_min 0.6441
_exptl_absorpt_correction_type multi-scan
_exptl_absorpt_process_details
;
SADABS-2014/2 (Bruker,2014/2) was used for absorption correction.
wR2(int) was 0.1445 before and 0.0612 after correction.
The Ratio of minimum to maximum transmission is 0.8634.
The \l/2 correction factor is 0.00150.
;
_exptl_crystal_colour 'clear light colourless'
_exptl_crystal_density_diffrn 1.341
_exptl_crystal_description plate
_exptl_crystal_F_000 832
_exptl_crystal_size_max 0.148
_exptl_crystal_size_mid 0.14
_exptl_crystal_size_min 0.056
_refine_diff_density_max 0.329
_refine_diff_density_min -0.246
_refine_diff_density_rms 0.053
_refine_ls_extinction_method none
_refine_ls_goodness_of_fit_ref 1.030
_refine_ls_hydrogen_treatment constr
_refine_ls_matrix_type full
_refine_ls_number_parameters 257
_refine_ls_number_reflns 5283
_refine_ls_number_restraints 0
_refine_ls_restrained_S_all 1.030
_refine_ls_R_factor_all 0.0917
_refine_ls_R_factor_gt 0.0477
_refine_ls_shift/su_max 0.000
_refine_ls_shift/su_mean 0.000
_refine_ls_structure_factor_coef Fsqd
_refine_ls_weighting_details 'w=1/[\s^2^(Fo^2^)+(0.0441P)^2^+0.5559P] where P=(Fo^2^+2Fc^2^)/3'
_refine_ls_weighting_scheme calc
_refine_ls_wR_factor_gt 0.0998
_refine_ls_wR_factor_ref 0.1156
_reflns_Friedel_coverage 0.000
_reflns_number_gt 3423
_reflns_number_total 5283
_reflns_threshold_expression 'I > 2\s(I)'
_cod_data_source_file d5ce00838g2.cif
_cod_data_source_block 3_Form_I
_cod_depositor_comments 'Adding full bibliography for 7251494--7251497.cif.'
_cod_database_code 7251497
_shelx_shelxl_version_number 2018/3
_shelx_space_group_comment
;
The symmetry employed for this shelxl refinement is uniquely defined
by the following loop, which should always be used as a source of
symmetry information in preference to the above space-group names.
They are only intended as comments.
;
_shelx_estimated_absorpt_t_max 0.994
_shelx_estimated_absorpt_t_min 0.984
_olex2_refinement_description
;
1. Fixed Uiso
 At 1.2 times of:
  All C(H) groups, All N(H) groups
 At 1.5 times of:
  All C(H,H,H) groups
2.a Aromatic/amide H refined with riding coordinates:
 N1(H1), N2(H2A), C2(H2), C3(H3), C6(H6), C5(H5), C16(H16), C15(H15), C12(H12),
  C13(H13)
2.b Idealised Me refined as rotating group:
 C10(H10A,H10B,H10C), C9(H9A,H9B,H9C), C20(H20A,H20B,H20C), C19(H19A,H19B,H19C)
;
_olex2_submission_special_instructions 'No special instructions were received'

loop_
_space_group_symop_operation_xyz
'x, y, z'
'-x+1/2, y+1/2, -z+1/2'
'-x, -y, -z'
'x-1/2, -y-1/2, z-1/2'

loop_
_atom_site_label
_atom_site_type_symbol
_atom_site_fract_x
_atom_site_fract_y
_atom_site_fract_z
_atom_site_U_iso_or_equiv
_atom_site_adp_type
_atom_site_occupancy
_atom_site_site_symmetry_order
_atom_site_calc_flag
_atom_site_refinement_flags_posn
_atom_site_refinement_flags_adp
_atom_site_refinement_flags_occupancy
_atom_site_disorder_assembly
_atom_site_disorder_group
F1 F 0.29809(10) 0.45766(8) 0.20691(5) 0.0321(2) Uani 1 1 d . . . . .
F2 F 0.80725(11) 0.06844(9) 0.00791(5) 0.0339(3) Uani 1 1 d . . . . .
F3 F 0.52408(11) -0.10734(9) 0.45514(5) 0.0372(3) Uani 1 1 d . . . . .
F4 F 1.02495(10) 0.28573(8) 0.25541(4) 0.0297(2) Uani 1 1 d . . . . .
O1 O 0.78969(11) 0.09714(9) 0.18854(5) 0.0227(2) Uani 1 1 d . . . . .
O2 O 1.02703(12) 0.26703(10) 0.43900(6) 0.0288(3) Uani 1 1 d . . . . .
N1 N 0.65747(13) 0.17651(11) 0.08520(6) 0.0207(3) Uani 1 1 d . . . . .
H1 H 0.644256 0.177478 0.038338 0.025 Uiso 1 1 calc R U . . .
N2 N 0.88425(13) 0.18340(10) 0.33952(6) 0.0201(3) Uani 1 1 d . . . . .
H2A H 0.867287 0.182063 0.292540 0.024 Uiso 1 1 calc R U . . .
C10 C 1.01095(18) 0.08247(15) 0.10392(9) 0.0315(4) Uani 1 1 d . . . . .
H10A H 1.046751 0.068497 0.155257 0.047 Uiso 1 1 calc R U . . .
H10B H 1.015251 0.168799 0.093813 0.047 Uiso 1 1 calc R U . . .
H10C H 1.070931 0.038045 0.077312 0.047 Uiso 1 1 calc R U . . .
C8 C 0.85712(17) 0.03956(13) 0.08146(8) 0.0219(3) Uani 1 1 d . . . . .
C7 C 0.76365(16) 0.10779(12) 0.12314(8) 0.0191(3) Uani 1 1 d . . . . .
C1 C 0.56522(16) 0.24796(12) 0.11759(7) 0.0181(3) Uani 1 1 d . . . . .
C2 C 0.62337(16) 0.32474(12) 0.17370(8) 0.0198(3) Uani 1 1 d . . . . .
H2 H 0.724934 0.328534 0.191372 0.024 Uiso 1 1 calc R U . . .
C3 C 0.53330(17) 0.39581(12) 0.20394(8) 0.0216(3) Uani 1 1 d . . . . .
H3 H 0.571581 0.449073 0.242250 0.026 Uiso 1 1 calc R U . . .
C4 C 0.38709(17) 0.38724(13) 0.17705(8) 0.0220(3) Uani 1 1 d . . . . .
C9 C 0.83929(19) -0.09510(14) 0.08797(9) 0.0289(4) Uani 1 1 d . . . . .
H9A H 0.897590 -0.136901 0.059386 0.043 Uiso 1 1 calc R U . . .
H9B H 0.737503 -0.116640 0.070555 0.043 Uiso 1 1 calc R U . . .
H9C H 0.871220 -0.119034 0.138180 0.043 Uiso 1 1 calc R U . . .
C6 C 0.41757(17) 0.24243(13) 0.09140(8) 0.0235(3) Uani 1 1 d . . . . .
H6 H 0.378609 0.189844 0.052843 0.028 Uiso 1 1 calc R U . . .
C5 C 0.32597(17) 0.31320(14) 0.12108(8) 0.0257(3) Uani 1 1 d . . . . .
H5 H 0.224374 0.310556 0.103307 0.031 Uiso 1 1 calc R U . . .
C20 C 1.07803(18) 0.44877(13) 0.33628(9) 0.0265(4) Uani 1 1 d . . . . .
H20A H 1.115241 0.470520 0.386525 0.040 Uiso 1 1 calc R U . . .
H20B H 0.977601 0.475485 0.320933 0.040 Uiso 1 1 calc R U . . .
H20C H 1.136505 0.487931 0.306784 0.040 Uiso 1 1 calc R U . . .
C18 C 1.08537(17) 0.31344(13) 0.32796(8) 0.0223(3) Uani 1 1 d . . . . .
C17 C 0.99507(16) 0.25139(13) 0.37398(8) 0.0206(3) Uani 1 1 d . . . . .
C11 C 0.79183(16) 0.11329(12) 0.37248(8) 0.0193(3) Uani 1 1 d . . . . .
C16 C 0.65386(17) 0.08855(14) 0.33293(8) 0.0248(3) Uani 1 1 d . . . . .
H16 H 0.621694 0.122516 0.286662 0.030 Uiso 1 1 calc R U . . .
C15 C 0.56287(18) 0.01434(15) 0.36084(9) 0.0284(4) Uani 1 1 d . . . . .
H15 H 0.468262 -0.003248 0.334175 0.034 Uiso 1 1 calc R U . . .
C14 C 0.61250(17) -0.03302(14) 0.42771(9) 0.0260(4) Uani 1 1 d . . . . .
C19 C 1.23739(18) 0.26435(15) 0.34565(9) 0.0297(4) Uani 1 1 d . . . . .
H19A H 1.294754 0.304943 0.316146 0.045 Uiso 1 1 calc R U . . .
H19B H 1.235208 0.177560 0.336014 0.045 Uiso 1 1 calc R U . . .
H19C H 1.280833 0.278707 0.396286 0.045 Uiso 1 1 calc R U . . .
C12 C 0.83840(17) 0.06538(13) 0.44071(8) 0.0236(3) Uani 1 1 d . . . . .
H12 H 0.932202 0.083489 0.468161 0.028 Uiso 1 1 calc R U . . .
C13 C 0.74731(18) -0.00898(14) 0.46852(9) 0.0266(4) Uani 1 1 d . . . . .
H13 H 0.777816 -0.042592 0.514974 0.032 Uiso 1 1 calc R U . . .

loop_
_atom_site_aniso_label
_atom_site_aniso_U_11
_atom_site_aniso_U_22
_atom_site_aniso_U_33
_atom_site_aniso_U_23
_atom_site_aniso_U_13
_atom_site_aniso_U_12
F1 0.0332(6) 0.0310(5) 0.0351(6) -0.0028(4) 0.0141(4) 0.0087(4)
F2 0.0411(6) 0.0449(6) 0.0159(5) 0.0045(4) 0.0067(4) 0.0197(5)
F3 0.0373(6) 0.0390(6) 0.0389(6) -0.0053(4) 0.0159(5) -0.0177(5)
F4 0.0368(6) 0.0354(5) 0.0159(5) -0.0020(4) 0.0036(4) -0.0105(4)
O1 0.0253(6) 0.0266(5) 0.0144(5) 0.0014(4) 0.0004(4) 0.0040(5)
O2 0.0332(7) 0.0370(6) 0.0146(6) -0.0027(4) 0.0017(5) -0.0136(5)
N1 0.0223(7) 0.0256(6) 0.0126(6) 0.0004(5) 0.0009(5) 0.0063(5)
N2 0.0220(7) 0.0225(6) 0.0141(6) -0.0004(5) 0.0006(5) -0.0036(5)
C10 0.0266(9) 0.0341(9) 0.0356(10) -0.0015(7) 0.0108(8) 0.0024(7)
C8 0.0247(8) 0.0258(7) 0.0139(7) 0.0018(6) 0.0018(6) 0.0062(6)
C7 0.0191(8) 0.0198(7) 0.0170(7) 0.0004(5) 0.0009(6) 0.0000(6)
C1 0.0198(8) 0.0188(7) 0.0145(7) 0.0027(5) 0.0016(6) 0.0028(6)
C2 0.0186(8) 0.0211(7) 0.0178(8) 0.0015(6) -0.0003(6) -0.0008(6)
C3 0.0279(8) 0.0189(7) 0.0174(7) -0.0001(6) 0.0036(6) -0.0015(6)
C4 0.0251(8) 0.0198(7) 0.0232(8) 0.0026(6) 0.0098(7) 0.0059(6)
C9 0.0373(10) 0.0258(8) 0.0221(8) -0.0045(6) 0.0037(7) 0.0029(7)
C6 0.0226(8) 0.0242(7) 0.0213(8) -0.0027(6) -0.0003(6) 0.0012(6)
C5 0.0189(8) 0.0279(8) 0.0284(9) -0.0001(6) 0.0014(7) 0.0004(6)
C20 0.0305(9) 0.0237(7) 0.0239(8) 0.0027(6) 0.0032(7) -0.0020(7)
C18 0.0252(8) 0.0246(7) 0.0154(8) -0.0018(6) 0.0013(6) -0.0042(6)
C17 0.0218(8) 0.0196(7) 0.0184(8) -0.0009(6) 0.0006(6) -0.0011(6)
C11 0.0208(8) 0.0170(7) 0.0197(8) -0.0039(5) 0.0038(6) -0.0022(6)
C16 0.0234(8) 0.0287(8) 0.0206(8) -0.0042(6) 0.0013(6) -0.0020(7)
C15 0.0207(8) 0.0345(9) 0.0290(9) -0.0100(7) 0.0037(7) -0.0066(7)
C14 0.0268(9) 0.0247(8) 0.0299(9) -0.0062(6) 0.0136(7) -0.0078(7)
C19 0.0267(9) 0.0289(8) 0.0345(10) 0.0004(7) 0.0089(7) -0.0010(7)
C12 0.0231(8) 0.0233(7) 0.0225(8) -0.0002(6) 0.0009(6) -0.0031(6)
C13 0.0302(9) 0.0257(8) 0.0227(8) 0.0010(6) 0.0038(7) -0.0035(7)

loop_
_atom_type_symbol
_atom_type_description
_atom_type_scat_dispersion_real
_atom_type_scat_dispersion_imag
_atom_type_scat_source
C C 0.0033 0.0016 'International Tables Vol C Tables 4.2.6.8 and 6.1.1.4'
H H 0.0000 0.0000 'International Tables Vol C Tables 4.2.6.8 and 6.1.1.4'
F F 0.0171 0.0103 'International Tables Vol C Tables 4.2.6.8 and 6.1.1.4'
N N 0.0061 0.0033 'International Tables Vol C Tables 4.2.6.8 and 6.1.1.4'
O O 0.0106 0.0060 'International Tables Vol C Tables 4.2.6.8 and 6.1.1.4'

loop_
_geom_angle_atom_site_label_1
_geom_angle_atom_site_label_2
_geom_angle_atom_site_label_3
_geom_angle
_geom_angle_site_symmetry_1
_geom_angle_site_symmetry_3
_geom_angle_publ_flag
C7 N1 H1 118.6 . . ?
C7 N1 C1 122.76(12) . . ?
C1 N1 H1 118.6 . . ?
C17 N2 H2A 117.2 . . ?
C17 N2 C11 125.61(12) . . ?
C11 N2 H2A 117.2 . . ?
H10A C10 H10B 109.5 . . ?
H10A C10 H10C 109.5 . . ?
H10B C10 H10C 109.5 . . ?
C8 C10 H10A 109.5 . . ?
C8 C10 H10B 109.5 . . ?
C8 C10 H10C 109.5 . . ?
F2 C8 C10 107.39(12) . . ?
F2 C8 C7 107.81(11) . . ?
F2 C8 C9 106.63(12) . . ?
C10 C8 C7 109.64(12) . . ?
C10 C8 C9 114.11(13) . . ?
C9 C8 C7 110.97(13) . . ?
O1 C7 N1 124.27(13) . . ?
O1 C7 C8 118.75(13) . . ?
N1 C7 C8 116.98(12) . . ?
C2 C1 N1 120.24(13) . . ?
C6 C1 N1 119.43(13) . . ?
C6 C1 C2 120.31(14) . . ?
C1 C2 H2 120.0 . . ?
C3 C2 C1 119.95(14) . . ?
C3 C2 H2 120.0 . . ?
C2 C3 H3 120.9 . . ?
C4 C3 C2 118.20(13) . . ?
C4 C3 H3 120.9 . . ?
F1 C4 C3 118.18(13) . . ?
F1 C4 C5 118.44(14) . . ?
C3 C4 C5 123.38(14) . . ?
C8 C9 H9A 109.5 . . ?
C8 C9 H9B 109.5 . . ?
C8 C9 H9C 109.5 . . ?
H9A C9 H9B 109.5 . . ?
H9A C9 H9C 109.5 . . ?
H9B C9 H9C 109.5 . . ?
C1 C6 H6 119.8 . . ?
C1 C6 C5 120.40(14) . . ?
C5 C6 H6 119.8 . . ?
C4 C5 C6 117.75(15) . . ?
C4 C5 H5 121.1 . . ?
C6 C5 H5 121.1 . . ?
H20A C20 H20B 109.5 . . ?
H20A C20 H20C 109.5 . . ?
H20B C20 H20C 109.5 . . ?
C18 C20 H20A 109.5 . . ?
C18 C20 H20B 109.5 . . ?
C18 C20 H20C 109.5 . . ?
F4 C18 C20 107.53(12) . . ?
F4 C18 C17 108.34(12) . . ?
F4 C18 C19 107.41(12) . . ?
C20 C18 C17 109.93(13) . . ?
C19 C18 C20 113.49(13) . . ?
C19 C18 C17 109.97(12) . . ?
O2 C17 N2 124.55(14) . . ?
O2 C17 C18 118.76(13) . . ?
N2 C17 C18 116.69(13) . . ?
C16 C11 N2 117.85(13) . . ?
C16 C11 C12 120.10(14) . . ?
C12 C11 N2 121.98(13) . . ?
C11 C16 H16 119.9 . . ?
C15 C16 C11 120.11(15) . . ?
C15 C16 H16 119.9 . . ?
C16 C15 H15 120.8 . . ?
C14 C15 C16 118.47(15) . . ?
C14 C15 H15 120.8 . . ?
F3 C14 C15 118.76(14) . . ?
F3 C14 C13 118.38(14) . . ?
C15 C14 C13 122.86(15) . . ?
C18 C19 H19A 109.5 . . ?
C18 C19 H19B 109.5 . . ?
C18 C19 H19C 109.5 . . ?
H19A C19 H19B 109.5 . . ?
H19A C19 H19C 109.5 . . ?
H19B C19 H19C 109.5 . . ?
C11 C12 H12 120.1 . . ?
C13 C12 C11 119.72(15) . . ?
C13 C12 H12 120.1 . . ?
C14 C13 C12 118.74(15) . . ?
C14 C13 H13 120.6 . . ?
C12 C13 H13 120.6 . . ?

loop_
_geom_bond_atom_site_label_1
_geom_bond_atom_site_label_2
_geom_bond_distance
_geom_bond_site_symmetry_2
_geom_bond_publ_flag
F1 C4 1.3689(16) . ?
F2 C8 1.4213(16) . ?
F3 C14 1.3653(17) . ?
F4 C18 1.4159(17) . ?
O1 C7 1.2295(17) . ?
O2 C17 1.2288(18) . ?
N1 H1 0.8800 . ?
N1 C7 1.3421(18) . ?
N1 C1 1.4249(18) . ?
N2 H2A 0.8800 . ?
N2 C17 1.3432(19) . ?
N2 C11 1.4240(19) . ?
C10 H10A 0.9800 . ?
C10 H10B 0.9800 . ?
C10 H10C 0.9800 . ?
C10 C8 1.506(2) . ?
C8 C7 1.524(2) . ?
C8 C9 1.512(2) . ?
C1 C2 1.387(2) . ?
C1 C6 1.382(2) . ?
C2 H2 0.9500 . ?
C2 C3 1.384(2) . ?
C3 H3 0.9500 . ?
C3 C4 1.373(2) . ?
C4 C5 1.374(2) . ?
C9 H9A 0.9800 . ?
C9 H9B 0.9800 . ?
C9 H9C 0.9800 . ?
C6 H6 0.9500 . ?
C6 C5 1.387(2) . ?
C5 H5 0.9500 . ?
C20 H20A 0.9800 . ?
C20 H20B 0.9800 . ?
C20 H20C 0.9800 . ?
C20 C18 1.513(2) . ?
C18 C17 1.527(2) . ?
C18 C19 1.510(2) . ?
C11 C16 1.388(2) . ?
C11 C12 1.391(2) . ?
C16 H16 0.9500 . ?
C16 C15 1.386(2) . ?
C15 H15 0.9500 . ?
C15 C14 1.369(2) . ?
C14 C13 1.370(2) . ?
C19 H19A 0.9800 . ?
C19 H19B 0.9800 . ?
C19 H19C 0.9800 . ?
C12 H12 0.9500 . ?
C12 C13 1.387(2) . ?
C13 H13 0.9500 . ?

loop_
_geom_torsion_atom_site_label_1
_geom_torsion_atom_site_label_2
_geom_torsion_atom_site_label_3
_geom_torsion_atom_site_label_4
_geom_torsion
_geom_torsion_site_symmetry_1
_geom_torsion_site_symmetry_2
_geom_torsion_site_symmetry_3
_geom_torsion_site_symmetry_4
_geom_torsion_publ_flag
F1 C4 C5 C6 179.99(13) . . . . ?
F2 C8 C7 O1 -178.95(12) . . . . ?
F2 C8 C7 N1 0.86(18) . . . . ?
F3 C14 C13 C12 179.29(13) . . . . ?
F4 C18 C17 O2 -177.83(13) . . . . ?
F4 C18 C17 N2 1.71(18) . . . . ?
N1 C1 C2 C3 178.62(13) . . . . ?
N1 C1 C6 C5 -178.56(13) . . . . ?
N2 C11 C16 C15 175.89(13) . . . . ?
N2 C11 C12 C13 -175.68(13) . . . . ?
C10 C8 C7 O1 -62.34(17) . . . . ?
C10 C8 C7 N1 117.46(15) . . . . ?
C7 N1 C1 C2 50.2(2) . . . . ?
C7 N1 C1 C6 -131.49(15) . . . . ?
C1 N1 C7 O1 1.9(2) . . . . ?
C1 N1 C7 C8 -177.93(12) . . . . ?
C1 C2 C3 C4 0.3(2) . . . . ?
C1 C6 C5 C4 -0.4(2) . . . . ?
C2 C1 C6 C5 -0.2(2) . . . . ?
C2 C3 C4 F1 -179.92(12) . . . . ?
C2 C3 C4 C5 -1.0(2) . . . . ?
C3 C4 C5 C6 1.1(2) . . . . ?
C9 C8 C7 O1 64.62(18) . . . . ?
C9 C8 C7 N1 -115.58(15) . . . . ?
C6 C1 C2 C3 0.3(2) . . . . ?
C20 C18 C17 O2 -60.59(18) . . . . ?
C20 C18 C17 N2 118.95(14) . . . . ?
C17 N2 C11 C16 154.60(14) . . . . ?
C17 N2 C11 C12 -28.5(2) . . . . ?
C11 N2 C17 O2 -3.9(2) . . . . ?
C11 N2 C17 C18 176.55(13) . . . . ?
C11 C16 C15 C14 0.1(2) . . . . ?
C11 C12 C13 C14 -0.2(2) . . . . ?
C16 C11 C12 C13 1.2(2) . . . . ?
C16 C15 C14 F3 -179.21(13) . . . . ?
C16 C15 C14 C13 0.9(2) . . . . ?
C15 C14 C13 C12 -0.8(2) . . . . ?
C19 C18 C17 O2 65.05(18) . . . . ?
C19 C18 C17 N2 -115.41(15) . . . . ?
C12 C11 C16 C15 -1.1(2) . . . . ?
